data_2002040
loop_
_publ_author_name
'Prout, K.'
'Burns, K.'
'Watkin, D. J.'
'Durant, G. J.'
'Brown, T. H.'

_publ_section_title
;
 Structure of oxmetidine dihydrochloride (SKF 92994)
;
_journal_issue 1
_journal_name_full 'Acta Crystallographica Section C'
_journal_page_first 44
_journal_page_last 46
_journal_paper_doi 10.1107/S0108270192003548
_journal_volume 49
_journal_year 1993
_chemical_formula_sum 'C19 H23 Cl2 N5 O3 S'
_chemical_formula_weight 472.4
_space_group_crystal_system triclinic
_space_group_IT_number 2
_space_group_name_Hall '-P 1'
_space_group_name_H-M_alt 'P -1'
_cell_angle_alpha 108.42(2)
_cell_angle_beta 93.28(2)
_cell_angle_gamma 100.3(3)
_cell_formula_units_Z 2
_cell_length_a 8.291(2)
_cell_length_b 10.759(3)
_cell_length_c 13.169(3)
_cell_volume 1088.4(14)
_diffrn_radiation_type Mo
_diffrn_radiation_wavelength 0.7107
_exptl_absorpt_coefficient_mu 0.42
_exptl_crystal_density_diffrn 1.44
_exptl_crystal_F_000 492
_cod_data_source_file ha0106.cif
_cod_data_source_block ha0106_structure_1_of_1
_cod_depositor_comments
;
 Updating space group information and adding the symmetry operation list.

 Antanas Vaitkus,
 2018-06-14
;
_cod_original_cell_volume 1088.6
_cod_original_formula_sum 'C19 H23 Cl2 N5 O3 S1'
_cod_database_code 2002040

loop_
_space_group_symop_id
_space_group_symop_operation_xyz
1 x,y,z
2 -x,-y,-z

loop_
_atom_site_label
_atom_site_fract_x
_atom_site_fract_y
_atom_site_fract_z
_atom_site_U_iso_or_equiv
C(1) .8263(4) .0424(3) .1490(2) .0419
C(2) .7135(3) .0100(2) .2252(2) .0315
N(3) .7714(3) -.0097(2) .3185(2) .0371
C(4) .6470(4) -.0337(3) .3731(2) .0423
N(5) .5109(3) -.0305(2) .3185(2) .0363
C(6) .5478(3) -.0026(2) .2255(2) .0296
C(7) .4156(3) .0068(3) .1488(2) .0353
S(8) .45180(10) .16360(10) .12050(10) .0380
C(9) .4594(4) .2851(3) .2527(2) .0362
C(10) .2895(4) .2955(3) .2847(2) .0365
N(11) .2983(3) .4099(2) .3828(2) .0337
C(12) .2239(3) .4080(2) .4683(2) .0280
N(13) .2140(3) .5247(2) .5428(2) .0307
C(14) .1335(3) .5386(3) .6348(2) .0308
O(15) .1242(3) .6498(2) .6922(2) .0429
C(16) .0642(3) .4135(3) .6509(2) .0300
C(17) .0753(3) .2994(3) .5752(2) .0329
N(18) .1530(3) .2953(2) .4846(2) .0320
C(19) -.0252(3) .4156(3) .7481(2) .0370
C(20) .0869(3) .4318(3) .8490(2) .0317
C(21) .1803(4) .5573(3) .9115(2) .0379
C(22) .2720(4) .5656(3) 1.0039(2) .0377
O(23) .3685(3) .6781(2) 1.0797(2) .0558
C(24) .4408(4) .6333(3) 1.1588(2) .0472
O(25) .3741(3) .4941(2) 1.1325(2) .0488
C(26) .2757(4) .4565(3) 1.0354(2) .0373
C(27) .1869(4) .3321(3) .9760(3) .0449
C(28) .0913(4) .3221(3) .8812(2) .0399
Cl(29) .14450(10) -.00710(10) .36880(10) .0315
Cl(30) .57600(10) .27620(10) .54690(10) .0439
H(1) .774(5) .007(4) .080(3) ?
H(2) .916(5) -.009(4) .139(3) ?
H(3) .874(5) .132(4) .172(3) ?
H(4) .876(5) -.010(4) .333(3) ?
H(5) .652(5) -.050(4) .438(3) ?
H(6) .414(5) -.036(4) .343(3) ?
H(7) .309(5) -.007(4) .175(3) ?
H(8) .408(5) -.067(4) .076(3) ?
H(9) .518(5) .261(4) .303(3) ?
H(10) .519(5) .371(4) .250(3) ?
H(11) .222(5) .306(4) .221(3) ?
H(12) .231(5) .215(4) .295(3) ?
H(13) .339(5) .488(4) .383(3) ?
H(14) .256(5) .591(4) .531(3) ?
H(15) .030(5) .213(4) .580(3) ?
H(16) .165(5) .214(4) .446(3) ?
H(17) -.075(5) .495(4) .766(3) ?
H(18) -.102(5) .337(4) .731(3) ?
H(19) .175(5) .633(4) .889(3) ?
H(20) .411(5) .684(4) 1.228(3) ?
H(21) .559(5) .643(4) 1.157(3) ?
H(22) .183(5) .256(4) .998(3) ?
H(23) .025(5) .238(4) .836(3) ?

loop_
_geom_angle_atom_site_label_1
_geom_angle_atom_site_label_2
_geom_angle_atom_site_label_3
_geom_angle
C(1) C(2) N(3) 122.0(2)
C(1) C(2) C(6) 132.0(2)
C(6) C(2) N(3) 105.9(2)
C(2) N(3) C(4) 110.0(2)
N(3) C(4) N(5) 107.7(2)
C(4) N(5) C(6) 109.8(2)
N(5) C(6) C(2) 106.5(2)
N(5) C(6) C(7) 121.0(2)
C(2) C(6) C(7) 132.5(2)
C(6) C(7) S(8) 113.7(2)
C(7) S(8) C(9) 102.00(10)
S(8) C(9) C(10) 112.1(2)
C(9) C(10) N(11) 110.7(2)
C(10) N(11) C(12) 125.9(2)
N(11) C(12) N(13) 119.2(2)
N(11) C(12) N(18) 123.5(2)
N(13) C(12) N(18) 117.3(2)
C(12) N(13) C(14) 125.8(2)
N(13) C(14) C(16) 114.7(2)
N(13) C(14) O(15) 119.4(2)
O(15) C(14) C(16) 125.9(2)
C(14) C(16) C(17) 118.0(2)
C(14) C(16) C(19) 119.7(2)
C(17) C(16) C(19) 122.3(2)
C(16) C(17) N(18) 123.2(2)
C(17) N(18) C(12) 121.0(2)
C(16) C(19) C(20) 114.2(2)
C(19) C(20) C(21) 120.7(2)
C(19) C(20) C(28) 119.5(2)
C(21) C(20) C(28) 119.8(2)
C(20) C(21) C(22) 117.5(2)
C(21) C(22) O(23) 128.0(3)
C(21) C(22) C(26) 122.4(3)
O(23) C(22) C(26) 109.6(2)
C(22) O(23) C(24) 106.2(2)
O(23) C(24) O(25) 108.1(2)
C(24) O(25) C(26) 105.9(2)
O(25) C(26) C(27) 128.1(3)
O(25) C(26) C(22) 110.1(2)
C(22) C(26) C(27) 121.7(3)
C(26) C(27) C(28) 116.6(3)
C(27) C(28) C(20) 122.0(3)

loop_
_geom_bond_atom_site_label_1
_geom_bond_atom_site_label_2
_geom_bond_distance
C(1) C(2) 1.488(4)
C(2) N(3) 1.385(3)
N(3) C(4) 1.324(4)
C(4) N(5) 1.315(4)
N(5) C(6) 1.387(3)
C(6) C(2) 1.357(3)
C(6) C(7) 1.486(4)
C(7) S(8) 1.818(3)
S(8) C(9) 1.806(3)
C(9) C(10) 1.507(4)
C(10) N(11) 1.464(3)
N(11) C(12) 1.318(3)
C(12) N(13) 1.347(3)
N(13) C(14) 1.396(3)
C(14) O(15) 1.215(3)
C(14) C(16) 1.451(4)
C(16) C(17) 1.337(4)
C(17) N(18) 1.380(3)
N(18) C(12) 1.337(3)
C(16) C(19) 1.512(4)
C(19) C(20) 1.521(4)
C(20) C(21) 1.397(4)
C(21) C(22) 1.368(4)
C(22) O(23) 1.378(3)
O(23) C(24) 1.424(4)
C(24) O(25) 1.428(4)
O(25) C(26) 1.379(3)
C(26) C(22) 1.367(4)
C(26) C(27) 1.366(4)
C(27) C(28) 1.403(4)
C(28) C(20) 1.379(4)
C(1) H(1) .92(4)
C(1) H(2) 1.00(4)
C(1) H(3) .91(4)
N(3) H(4) .88(4)
C(4) H(5) .92(4)
N(5) H(6) .88(4)
C(7) H(7) .97(4)
C(7) H(8) 1.02(4)
C(9) H(9) .92(4)
C(9) H(10) .98(4)
C(10) H(11) 1.03(4)
C(10) H(12) .97(4)
N(11) H(13) .85(4)
N(13) H(14) .80(4)
C(17) H(15) .96(4)
N(18) H(16) .89(4)
C(19) H(17) .98(4)
C(19) H(18) .92(4)
C(21) H(19) .95(4)
C(24) H(20) .98(4)
C(24) H(21) .97(4)
